data_7122906
loop_
_publ_author_name
'Snyder, Christopher'
'Wells, Lucille'
'Chavez, David'
'Imler, Gregory H.'
'Parrish, Damon A.'

_publ_section_title
;
 Polycyclic N-Oxides: High Performing, Low Sensitivity Energetic Materials
;
_journal_name_full 'Chemical Communications'
_journal_paper_doi 10.1039/C8CC09653H
_journal_year 2019
_chemical_formula_moiety 'C8 H4 N16 O6, 2(C3 H7 N O)'
_chemical_formula_sum 'C14 H18 N18 O8'
_chemical_formula_weight 566.46
_space_group_crystal_system monoclinic
_space_group_IT_number 15
_space_group_name_Hall '-C 2yc'
_space_group_name_H-M_alt 'C 1 2/c 1'
_symmetry_space_group_name_Hall '-C 2yc'
_symmetry_space_group_name_H-M 'C 1 2/c 1'
_atom_sites_solution_hydrogens geom
_audit_creation_method SHELXL-2014/7
_audit_update_record
;
2018-02-06 deposited with the CCDC.
2019-01-28 downloaded from the CCDC.
;
_cell_angle_alpha 90
_cell_angle_beta 92.3283(10)
_cell_angle_gamma 90
_cell_formula_units_Z 4
_cell_length_a 11.8361(4)
_cell_length_b 11.0288(4)
_cell_length_c 17.3634(6)
_cell_measurement_reflns_used 5789
_cell_measurement_temperature 150(2)
_cell_measurement_theta_max 29.965
_cell_measurement_theta_min 2.348
_cell_volume 2264.71(14)
_computing_cell_refinement 'Bruker APEX3 v2015.5-2 (Bruker, 2015)'
_computing_data_collection 'Bruker APEX3 v2015.5-2 (Bruker, 2015)'
_computing_data_reduction
;
Bruker SAINT v8.34A (Bruker, 2013), Bruker XPREP v2014/2 (Bruker, 2014)
;
_computing_molecular_graphics 'Bruker SHELXTL v2014/7 (Bruker, 2014)'
_computing_publication_material 'Bruker SHELXTL v2014/7 (Bruker, 2014)'
_computing_structure_refinement 'SHELXL-2014/7 (Sheldrick, 2014)'
_computing_structure_solution 'Bruker SHELXTL v2014/7 (Bruker, 2014)'
_diffrn_ambient_temperature 150(2)
_diffrn_measured_fraction_theta_full 0.999
_diffrn_measured_fraction_theta_max 0.961
_diffrn_measurement_device_type 'Bruker SMART APEX II CCD'
_diffrn_measurement_method '\w scans'
_diffrn_radiation_monochromator graphite
_diffrn_radiation_source 'fine focus sealed tube'
_diffrn_radiation_type MoK\a
_diffrn_radiation_wavelength 0.71073
_diffrn_reflns_av_R_equivalents 0.0197
_diffrn_reflns_av_unetI/netI 0.0182
_diffrn_reflns_Laue_measured_fraction_full 0.999
_diffrn_reflns_Laue_measured_fraction_max 0.961
_diffrn_reflns_limit_h_max 15
_diffrn_reflns_limit_h_min -16
_diffrn_reflns_limit_k_max 14
_diffrn_reflns_limit_k_min -15
_diffrn_reflns_limit_l_max 24
_diffrn_reflns_limit_l_min -23
_diffrn_reflns_number 13128
_diffrn_reflns_point_group_measured_fraction_full 0.999
_diffrn_reflns_point_group_measured_fraction_max 0.961
_diffrn_reflns_theta_full 25.242
_diffrn_reflns_theta_max 30.001
_diffrn_reflns_theta_min 2.525
_exptl_absorpt_coefficient_mu 0.139
_exptl_absorpt_correction_T_max 0.7460
_exptl_absorpt_correction_T_min 0.6987
_exptl_absorpt_correction_type multi-scan
_exptl_absorpt_process_details 'SADABS v2014/5 (Bruker, 2008)'
_exptl_crystal_colour 'clear yellow'
_exptl_crystal_density_diffrn 1.661
_exptl_crystal_description plate
_exptl_crystal_F_000 1168
_exptl_crystal_size_max 0.264
_exptl_crystal_size_mid 0.251
_exptl_crystal_size_min 0.068
_refine_diff_density_max 0.381
_refine_diff_density_min -0.291
_refine_diff_density_rms 0.047
_refine_ls_extinction_method none
_refine_ls_goodness_of_fit_ref 1.045
_refine_ls_hydrogen_treatment constr
_refine_ls_matrix_type full
_refine_ls_number_parameters 183
_refine_ls_number_reflns 3186
_refine_ls_number_restraints 0
_refine_ls_restrained_S_all 1.045
_refine_ls_R_factor_all 0.0434
_refine_ls_R_factor_gt 0.0352
_refine_ls_shift/su_max 0.001
_refine_ls_shift/su_mean 0.000
_refine_ls_structure_factor_coef Fsqd
_refine_ls_weighting_details 'w=1/[\s^2^(Fo^2^)+(0.0495P)^2^+1.5726P] where P=(Fo^2^+2Fc^2^)/3'
_refine_ls_weighting_scheme calc
_refine_ls_wR_factor_gt 0.0947
_refine_ls_wR_factor_ref 0.0998
_reflns_Friedel_coverage 0.000
_reflns_number_gt 2682
_reflns_number_total 3186
_reflns_threshold_expression 'I > 2\s(I)'
_cod_data_source_file c8cc09653h2.cif
_cod_data_source_block chav137b
_cod_database_code 7122906
_shelx_shelxl_version_number 2014/7
_shelx_space_group_comment
;
The symmetry employed for this shelxl refinement is uniquely defined
by the following loop, which should always be used as a source of
symmetry information in preference to the above space-group names.
They are only intended as comments.
;
_shelx_estimated_absorpt_t_min 0.964
_shelx_estimated_absorpt_t_max 0.991

loop_
_space_group_symop_operation_xyz
'x, y, z'
'-x, y, -z+1/2'
'x+1/2, y+1/2, z'
'-x+1/2, y+1/2, -z+1/2'
'-x, -y, -z'
'x, -y, z-1/2'
'-x+1/2, -y+1/2, -z'
'x+1/2, -y+1/2, z-1/2'

loop_
_atom_site_label
_atom_site_type_symbol
_atom_site_fract_x
_atom_site_fract_y
_atom_site_fract_z
_atom_site_U_iso_or_equiv
_atom_site_adp_type
_atom_site_occupancy
_atom_site_site_symmetry_order
_atom_site_calc_flag
_atom_site_refinement_flags_posn
_atom_site_refinement_flags_adp
N1 N 0.51583(8) 0.67870(9) 0.44340(6) 0.0221(2) Uani 1 1 d . .
N2 N 0.56331(8) 0.56863(8) 0.43829(5) 0.0206(2) Uani 1 1 d . .
O3 O 0.52144(8) 0.49347(8) 0.38978(5) 0.0287(2) Uani 1 1 d . .
C4 C 0.65350(10) 0.53300(10) 0.48411(6) 0.0203(2) Uani 1 1 d . .
N5 N 0.70199(9) 0.42577(9) 0.47714(6) 0.0236(2) Uani 1 1 d . .
H5A H 0.6761 0.3744 0.4419 0.028 Uiso 1 1 calc R U
H5B H 0.7601 0.4058 0.5078 0.028 Uiso 1 1 calc R U
N6 N 0.69272(8) 0.61366(8) 0.53891(5) 0.0202(2) Uani 1 1 d . .
O7 O 0.77408(8) 0.58139(8) 0.58307(5) 0.0282(2) Uani 1 1 d . .
N8 N 0.65054(8) 0.72501(9) 0.54562(6) 0.0213(2) Uani 1 1 d . .
C9 C 0.56477(9) 0.74960(10) 0.49650(6) 0.0200(2) Uani 1 1 d . .
N10 N 0.52117(8) 0.86791(9) 0.50086(5) 0.0212(2) Uani 1 1 d . .
C11 C 0.54141(9) 0.94241(10) 0.56521(6) 0.0210(2) Uani 1 1 d . .
N12 N 0.57752(10) 0.90938(10) 0.63354(6) 0.0300(2) Uani 1 1 d . .
O13 O 0.58086(9) 1.01594(9) 0.67621(5) 0.0340(2) Uani 1 1 d . .
N14 N 0.54568(10) 1.11529(10) 0.63211(6) 0.0290(2) Uani 1 1 d . .
C15 C 0.52100(9) 1.07022(10) 0.56433(6) 0.0207(2) Uani 1 1 d . .
C16 C 0.67155(11) 0.29692(13) 0.77890(7) 0.0303(3) Uani 1 1 d . .
H16A H 0.6230 0.3634 0.7599 0.046 Uiso 1 1 calc R U
H16B H 0.7107 0.3213 0.8273 0.046 Uiso 1 1 calc R U
H16C H 0.6251 0.2251 0.7879 0.046 Uiso 1 1 calc R U
N17 N 0.75453(8) 0.26862(9) 0.72185(5) 0.0227(2) Uani 1 1 d . .
C18 C 0.83526(13) 0.17308(13) 0.74082(8) 0.0367(3) Uani 1 1 d . .
H18A H 0.7957 0.0952 0.7429 0.055 Uiso 1 1 calc R U
H18B H 0.8726 0.1900 0.7911 0.055 Uiso 1 1 calc R U
H18C H 0.8920 0.1696 0.7013 0.055 Uiso 1 1 calc R U
C19 C 0.75003(10) 0.32179(10) 0.65363(7) 0.0230(2) Uani 1 1 d . .
H19 H 0.6943 0.3829 0.6452 0.028 Uiso 1 1 calc R U
O20 O 0.81227(8) 0.29899(8) 0.59931(5) 0.0273(2) Uani 1 1 d . .

loop_
_atom_site_aniso_label
_atom_site_aniso_U_11
_atom_site_aniso_U_22
_atom_site_aniso_U_33
_atom_site_aniso_U_23
_atom_site_aniso_U_13
_atom_site_aniso_U_12
N1 0.0232(5) 0.0196(4) 0.0235(5) -0.0021(3) 0.0027(4) 0.0002(4)
N2 0.0242(5) 0.0183(4) 0.0198(4) -0.0014(3) 0.0052(3) -0.0025(4)
O3 0.0359(5) 0.0234(4) 0.0267(4) -0.0070(3) 0.0006(4) -0.0039(4)
C4 0.0241(5) 0.0170(5) 0.0202(5) 0.0010(4) 0.0070(4) -0.0019(4)
N5 0.0312(5) 0.0168(4) 0.0229(5) -0.0013(3) 0.0033(4) 0.0027(4)
N6 0.0224(5) 0.0163(4) 0.0221(4) 0.0007(3) 0.0026(3) -0.0006(3)
O7 0.0284(4) 0.0236(4) 0.0322(5) 0.0020(3) -0.0046(4) 0.0029(3)
N8 0.0229(5) 0.0163(4) 0.0247(5) -0.0014(3) 0.0013(4) 0.0009(3)
C9 0.0208(5) 0.0178(5) 0.0215(5) -0.0010(4) 0.0047(4) 0.0004(4)
N10 0.0241(5) 0.0197(4) 0.0198(4) -0.0038(3) 0.0001(3) 0.0049(4)
C11 0.0198(5) 0.0217(5) 0.0216(5) -0.0039(4) 0.0012(4) 0.0043(4)
N12 0.0397(6) 0.0260(5) 0.0237(5) -0.0069(4) -0.0045(4) 0.0103(4)
O13 0.0477(6) 0.0293(5) 0.0241(4) -0.0082(3) -0.0100(4) 0.0151(4)
N14 0.0338(6) 0.0272(5) 0.0254(5) -0.0061(4) -0.0069(4) 0.0104(4)
C15 0.0182(5) 0.0218(5) 0.0221(5) -0.0043(4) 0.0002(4) 0.0044(4)
C16 0.0292(6) 0.0371(7) 0.0251(6) -0.0001(5) 0.0069(5) 0.0003(5)
N17 0.0250(5) 0.0222(5) 0.0209(4) -0.0016(4) 0.0008(4) 0.0015(4)
C18 0.0461(8) 0.0368(7) 0.0270(6) 0.0004(5) -0.0022(6) 0.0179(6)
C19 0.0271(6) 0.0177(5) 0.0243(5) -0.0005(4) 0.0007(4) -0.0004(4)
O20 0.0364(5) 0.0223(4) 0.0235(4) -0.0009(3) 0.0061(3) 0.0021(3)

loop_
_atom_type_symbol
_atom_type_description
_atom_type_scat_dispersion_real
_atom_type_scat_dispersion_imag
_atom_type_scat_source
C C 0.0033 0.0016 'International Tables Vol C Tables 4.2.6.8 and 6.1.1.4'
H H 0.0000 0.0000 'International Tables Vol C Tables 4.2.6.8 and 6.1.1.4'
N N 0.0061 0.0033 'International Tables Vol C Tables 4.2.6.8 and 6.1.1.4'
O O 0.0106 0.0060 'International Tables Vol C Tables 4.2.6.8 and 6.1.1.4'

loop_
_geom_angle_atom_site_label_1
_geom_angle_atom_site_label_2
_geom_angle_atom_site_label_3
_geom_angle
_geom_angle_site_symmetry_1
_geom_angle_site_symmetry_3
C9 N1 N2 114.05(10) . .
O3 N2 N1 118.80(10) . .
O3 N2 C4 118.35(9) . .
N1 N2 C4 122.84(9) . .
N5 C4 N2 122.48(10) . .
N5 C4 N6 120.55(11) . .
N2 C4 N6 116.97(10) . .
C4 N5 H5A 120.0 . .
C4 N5 H5B 120.0 . .
H5A N5 H5B 120.0 . .
O7 N6 N8 119.19(9) . .
O7 N6 C4 117.99(9) . .
N8 N6 C4 122.79(10) . .
C9 N8 N6 114.31(9) . .
N1 C9 N8 128.93(10) . .
N1 C9 N10 115.73(10) . .
N8 C9 N10 115.33(10) . .
C15 N10 C11 113.84(9) 5_676 .
C15 N10 C9 121.98(9) 5_676 .
C11 N10 C9 122.44(9) . .
N12 C11 N10 127.21(11) . .
N12 C11 C15 109.63(10) . .
N10 C11 C15 123.14(10) . .
C11 N12 O13 104.56(10) . .
N12 O13 N14 111.81(9) . .
C15 N14 O13 104.39(9) . .
N14 C15 N10 127.36(10) . 5_676
N14 C15 C11 109.61(10) . .
N10 C15 C11 123.02(10) 5_676 .
N17 C16 H16A 109.5 . .
N17 C16 H16B 109.5 . .
H16A C16 H16B 109.5 . .
N17 C16 H16C 109.5 . .
H16A C16 H16C 109.5 . .
H16B C16 H16C 109.5 . .
C19 N17 C18 121.88(10) . .
C19 N17 C16 120.73(10) . .
C18 N17 C16 117.19(10) . .
N17 C18 H18A 109.5 . .
N17 C18 H18B 109.5 . .
H18A C18 H18B 109.5 . .
N17 C18 H18C 109.5 . .
H18A C18 H18C 109.5 . .
H18B C18 H18C 109.5 . .
O20 C19 N17 125.86(11) . .
O20 C19 H19 117.1 . .
N17 C19 H19 117.1 . .

loop_
_geom_bond_atom_site_label_1
_geom_bond_atom_site_label_2
_geom_bond_distance
_geom_bond_site_symmetry_2
N1 C9 1.3243(15) .
N1 N2 1.3422(13) .
N2 O3 1.2682(13) .
N2 C4 1.3631(15) .
C4 N5 1.3222(14) .
C4 N6 1.3697(15) .
N5 H5A 0.8800 .
N5 H5B 0.8800 .
N6 O7 1.2577(13) .
N6 N8 1.3326(13) .
N8 C9 1.3271(15) .
C9 N10 1.4063(14) .
N10 C15 1.3965(14) 5_676
N10 C11 1.3997(14) .
C11 N12 1.2969(15) .
C11 C15 1.4301(15) .
N12 O13 1.3891(13) .
O13 N14 1.3908(14) .
N14 C15 1.2998(15) .
C15 N10 1.3965(14) 5_676
C16 N17 1.4569(15) .
C16 H16A 0.9800 .
C16 H16B 0.9800 .
C16 H16C 0.9800 .
N17 C19 1.3207(15) .
N17 C18 1.4513(16) .
C18 H18A 0.9800 .
C18 H18B 0.9800 .
C18 H18C 0.9800 .
C19 O20 1.2458(14) .
C19 H19 0.9500 .

loop_
_geom_hbond_atom_site_label_D
_geom_hbond_atom_site_label_H
_geom_hbond_atom_site_label_A
_geom_hbond_distance_DH
_geom_hbond_distance_HA
_geom_hbond_distance_DA
_geom_hbond_angle_DHA
_geom_hbond_site_symmetry_A
N5 H5A O20 0.88 2.05 2.8138(13) 144.9 7_656
N5 H5B O20 0.88 2.05 2.8167(14) 144.5 .
C19 H19 O7 0.95 2.63 3.1317(15) 113.2 .
C18 H18C O3 0.98 2.63 3.4214(16) 138.0 7_656

loop_
_geom_torsion_atom_site_label_1
_geom_torsion_atom_site_label_2
_geom_torsion_atom_site_label_3
_geom_torsion_atom_site_label_4
_geom_torsion
_geom_torsion_site_symmetry_1
_geom_torsion_site_symmetry_4
C9 N1 N2 O3 179.05(9) . .
C9 N1 N2 C4 0.38(14) . .
O3 N2 C4 N5 3.44(15) . .
N1 N2 C4 N5 -177.88(10) . .
O3 N2 C4 N6 -176.35(9) . .
N1 N2 C4 N6 2.33(15) . .
N5 C4 N6 O7 -1.54(15) . .
N2 C4 N6 O7 178.25(9) . .
N5 C4 N6 N8 176.46(10) . .
N2 C4 N6 N8 -3.75(15) . .
O7 N6 N8 C9 -179.78(10) . .
C4 N6 N8 C9 2.24(15) . .
N2 N1 C9 N8 -2.16(17) . .
N2 N1 C9 N10 176.79(9) . .
N6 N8 C9 N1 0.89(17) . .
N6 N8 C9 N10 -178.07(9) . .
N1 C9 N10 C15 -33.44(15) . 5_676
N8 C9 N10 C15 145.67(11) . 5_676
N1 C9 N10 C11 162.56(10) . .
N8 C9 N10 C11 -18.34(15) . .
C15 N10 C11 N12 178.09(12) 5_676 .
C9 N10 C11 N12 -16.71(18) . .
C15 N10 C11 C15 -0.10(17) 5_676 .
C9 N10 C11 C15 165.09(10) . .
N10 C11 N12 O13 -178.74(11) . .
C15 C11 N12 O13 -0.34(13) . .
C11 N12 O13 N14 0.04(14) . .
N12 O13 N14 C15 0.29(14) . .
O13 N14 C15 N10 178.37(11) . 5_676
O13 N14 C15 C11 -0.49(13) . .
N12 C11 C15 N14 0.55(14) . .
N10 C11 C15 N14 179.03(11) . .
N12 C11 C15 N10 -178.36(11) . 5_676
N10 C11 C15 N10 0.11(18) . 5_676
C18 N17 C19 O20 -0.74(19) . .
C16 N17 C19 O20 -175.44(12) . .
